data_2311491
loop_
_publ_author_name
'Neumann, Tristan'
'Jess, Inke'
'N\"ather, Christian'

_publ_section_title
;
 Crystal structure of
 bis-(pyridine-4-carbo-thio-amide-\k<i>N</i><sup>1</sup>)bis-(thio-cyanato-\k<i>N</i>)cobalt(II)
 methanol monosolvate.
;
_journal_coeditor_code WM5421
_journal_issue 'Pt 11'
_journal_name_full 'Acta crystallographica. Section E, Crystallographic communications'
_journal_page_first 1786
_journal_page_last 1789
_journal_paper_doi 10.1107/S2056989017015055
_journal_volume 73
_journal_year 2017
_chemical_formula_iupac '[Co (N C S)2 (C6 H6 N S)4], C H4 O'
_chemical_formula_moiety 'C26 H24 Co N10 S6, C H4 O'
_chemical_formula_sum 'C27 H28 Co N10 O S6'
_chemical_formula_weight 759.88
_chemical_name_systematic
'Bis(pyridine-4-carbothioamide-\k<i>N</i>^1^)bis(thiocyanato-\k<i>N</i>)cobalt(II) methanol monosolvate'
_space_group_crystal_system triclinic
_space_group_IT_number 2
_space_group_name_Hall '-P 1'
_space_group_name_H-M_alt 'P -1'
_atom_sites_solution_hydrogens mixed
_audit_creation_method SHELXL-2014
_cell_angle_alpha 70.584(3)
_cell_angle_beta 89.453(3)
_cell_angle_gamma 74.996(3)
_cell_formula_units_Z 2
_cell_length_a 9.3136(3)
_cell_length_b 12.4532(5)
_cell_length_c 16.1799(6)
_cell_measurement_reflns_used 26748
_cell_measurement_temperature 200(2)
_cell_measurement_theta_max 28.00
_cell_measurement_theta_min 1.80
_cell_volume 1703.51(12)
_computing_cell_refinement
;
X-AREA (Stoe, 2008)
;
_computing_data_collection
;
X-AREA (Stoe, 2008)
;
_computing_data_reduction
;
X-AREA (Stoe, 2008)
;
_computing_molecular_graphics
;
publCIF (Westrip, 2010)
;
_computing_publication_material
;
DIAMOND (Brandenburg, 1999)
;
_computing_structure_refinement
;
SHELXL2014 (Sheldrick, 2015)
;
_computing_structure_solution
;
SHELXS97 (Sheldrick, 2008)
;
_diffrn_ambient_temperature 200(2)
_diffrn_measured_fraction_theta_full 0.999
_diffrn_measured_fraction_theta_max 0.999
_diffrn_measurement_device_type 'Stoe IPDS-1'
_diffrn_measurement_method 'Omega scans'
_diffrn_radiation_type MoK\a
_diffrn_radiation_wavelength 0.71073
_diffrn_reflns_av_R_equivalents 0.0286
_diffrn_reflns_limit_h_max 12
_diffrn_reflns_limit_h_min -12
_diffrn_reflns_limit_k_max 16
_diffrn_reflns_limit_k_min -16
_diffrn_reflns_limit_l_max 21
_diffrn_reflns_limit_l_min -21
_diffrn_reflns_number 26748
_diffrn_reflns_theta_full 25.242
_diffrn_reflns_theta_max 27.999
_diffrn_reflns_theta_min 1.801
_exptl_absorpt_coefficient_mu 0.911
_exptl_absorpt_correction_T_max 0.9262
_exptl_absorpt_correction_T_min 0.7813
_exptl_absorpt_correction_type numerical
_exptl_absorpt_process_details
;
(X-RED32 and X-SHAPE; Stoe, 2008)
;
_exptl_crystal_colour violet
_exptl_crystal_density_diffrn 1.481
_exptl_crystal_description block
_exptl_crystal_F_000 782
_exptl_crystal_size_max 0.15
_exptl_crystal_size_mid 0.10
_exptl_crystal_size_min 0.06
_refine_diff_density_max 0.335
_refine_diff_density_min -0.367
_refine_ls_extinction_coef 0.0030(7)
_refine_ls_extinction_expression Fc^*^=kFc[1+0.001xFc^2^\l^3^/sin(2\q)]^-1/4^
_refine_ls_extinction_method
;
SHELXL2014 (Sheldrick, 2015)
;
_refine_ls_goodness_of_fit_ref 1.068
_refine_ls_hydrogen_treatment constr
_refine_ls_matrix_type full
_refine_ls_number_parameters 409
_refine_ls_number_reflns 8222
_refine_ls_number_restraints 0
_refine_ls_restrained_S_all 1.068
_refine_ls_R_factor_all 0.0398
_refine_ls_R_factor_gt 0.0311
_refine_ls_shift/su_max 0.001
_refine_ls_shift/su_mean 0.000
_refine_ls_structure_factor_coef Fsqd
_refine_ls_weighting_details 'w=1/[\s^2^(Fo^2^)+(0.0426P)^2^+0.3232P] where P=(Fo^2^+2Fc^2^)/3'
_refine_ls_weighting_scheme calc
_refine_ls_wR_factor_gt 0.0770
_refine_ls_wR_factor_ref 0.0795
_reflns_number_gt 6873
_reflns_number_total 8222
_reflns_threshold_expression 'I > 2\s(I)'
_cod_data_source_file wm5421sup1.cif
_cod_data_source_block I
_cod_original_cell_volume 1703.51(11)
_cod_database_code 2311491
_shelx_space_group_comment
;
The symmetry employed for this shelxl refinement is uniquely defined
by the following loop, which should always be used as a source of
symmetry information in preference to the above space-group names.
They are only intended as comments.
;
_shelxl_version_number 2.014

loop_
_space_group_symop_operation_xyz
'x, y, z'
'-x, -y, -z'

loop_
_atom_site_type_symbol
_atom_site_label
_atom_site_fract_x
_atom_site_fract_y
_atom_site_fract_z
_atom_site_U_iso_or_equiv
_atom_site_adp_type
_atom_site_calc_flag
_atom_site_occupancy
Co Co1 0.27982(2) 0.47102(2) 0.28964(2) 0.02307(7) Uani d 1
N N1 0.46073(15) 0.54348(13) 0.26565(9) 0.0314(3) Uani d 1
C C1 0.55593(18) 0.58580(14) 0.27195(11) 0.0300(3) Uani d 1
S S1 0.68741(5) 0.64636(5) 0.28192(4) 0.04785(13) Uani d 1
N N2 0.09728(15) 0.40149(12) 0.32138(9) 0.0299(3) Uani d 1
C C2 0.00111(19) 0.35654(15) 0.33143(11) 0.0318(3) Uani d 1
S S2 -0.13229(6) 0.28999(5) 0.34636(4) 0.05500(16) Uani d 1
N N11 0.17465(15) 0.61256(12) 0.34077(9) 0.0281(3) Uani d 1
C C11 0.1060(2) 0.59454(15) 0.41509(11) 0.0334(4) Uani d 1
H H11 0.1198 0.5155 0.4536 0.040 Uiso calc 1
C C12 0.0159(2) 0.68505(15) 0.43884(11) 0.0344(4) Uani d 1
H H12 -0.0278 0.6683 0.4934 0.041 Uiso calc 1
C C13 -0.00972(19) 0.80101(14) 0.38169(11) 0.0294(3) Uani d 1
C C14 0.06193(19) 0.82030(14) 0.30472(11) 0.0307(3) Uani d 1
H H14 0.0474 0.8982 0.2640 0.037 Uiso calc 1
C C15 0.15440(19) 0.72529(14) 0.28799(11) 0.0292(3) Uani d 1
H H15 0.2066 0.7402 0.2364 0.035 Uiso calc 1
C C16 -0.1113(2) 0.90116(15) 0.40209(11) 0.0334(4) Uani d 1
S S11 -0.24145(7) 1.00294(5) 0.32725(3) 0.05019(14) Uani d 1
N N12 -0.09385(19) 0.90110(14) 0.48257(10) 0.0391(3) Uani d 1
H H11N -0.0195 0.8485 0.5191 0.059 Uiso d 1
H H12N -0.1533 0.9521 0.5031 0.059 Uiso d 1
N N21 0.37050(14) 0.34643(12) 0.22359(8) 0.0261(3) Uani d 1
C C21 0.51800(17) 0.30357(14) 0.22423(10) 0.0282(3) Uani d 1
H H21 0.5816 0.3224 0.2597 0.034 Uiso calc 1
C C22 0.58254(18) 0.23326(14) 0.17595(11) 0.0289(3) Uani d 1
H H22 0.6880 0.2046 0.1787 0.035 Uiso calc 1
C C23 0.49188(18) 0.20501(14) 0.12339(10) 0.0282(3) Uani d 1
C C24 0.33894(19) 0.24933(16) 0.12248(12) 0.0346(4) Uani d 1
H H24 0.2730 0.2326 0.0870 0.041 Uiso calc 1
C C25 0.28281(18) 0.31776(16) 0.17335(11) 0.0322(3) Uani d 1
H H25 0.1777 0.3459 0.1729 0.039 Uiso calc 1
C C26 0.55584(19) 0.13437(15) 0.06639(11) 0.0321(3) Uani d 1
S S21 0.48865(5) 0.17821(4) -0.03746(3) 0.03921(11) Uani d 1
N N22 0.6715(2) 0.04167(14) 0.10307(11) 0.0461(4) Uani d 1
H H21N 0.7089 0.0010 0.0689 0.069 Uiso d 1
H H22N 0.7012 0.0187 0.1592 0.069 Uiso d 1
N N31 0.16434(14) 0.59080(12) 0.16328(8) 0.0258(3) Uani d 1
C C31 0.24284(18) 0.63003(16) 0.09577(10) 0.0313(3) Uani d 1
H H31 0.3480 0.5977 0.1024 0.038 Uiso calc 1
C C32 0.17817(18) 0.71544(16) 0.01669(11) 0.0327(4) Uani d 1
H H32 0.2379 0.7391 -0.0303 0.039 Uiso calc 1
C C33 0.02558(18) 0.76625(14) 0.00659(10) 0.0274(3) Uani d 1
C C34 -0.05686(18) 0.72709(15) 0.07659(11) 0.0310(3) Uani d 1
H H34 -0.1616 0.7607 0.0726 0.037 Uiso calc 1
C C35 0.01598(18) 0.63816(15) 0.15246(11) 0.0302(3) Uani d 1
H H35 -0.0419 0.6092 0.1991 0.036 Uiso calc 1
C C36 -0.04773(18) 0.85862(15) -0.07826(10) 0.0288(3) Uani d 1
S S31 -0.17011(6) 0.98271(4) -0.07939(3) 0.03822(11) Uani d 1
N N32 -0.00718(17) 0.83122(13) -0.14892(9) 0.0343(3) Uani d 1
H H31N 0.0501 0.7620 -0.1472 0.051 Uiso d 1
H H32N -0.0518 0.8772 -0.2010 0.051 Uiso d 1
N N41 0.39825(15) 0.34459(12) 0.41333(9) 0.0274(3) Uani d 1
C C41 0.4822(2) 0.37337(15) 0.46472(11) 0.0361(4) Uani d 1
H H41 0.4923 0.4517 0.4457 0.043 Uiso calc 1
C C42 0.5548(2) 0.29474(15) 0.54422(11) 0.0367(4) Uani d 1
H H42 0.6105 0.3199 0.5795 0.044 Uiso calc 1
C C43 0.54595(18) 0.17943(14) 0.57193(10) 0.0278(3) Uani d 1
C C44 0.4615(2) 0.14806(14) 0.51807(11) 0.0330(4) Uani d 1
H H44 0.4534 0.0693 0.5343 0.040 Uiso calc 1
C C45 0.3894(2) 0.23294(14) 0.44069(11) 0.0323(3) Uani d 1
H H45 0.3304 0.2108 0.4050 0.039 Uiso calc 1
C C46 0.62759(18) 0.09095(14) 0.65609(10) 0.0285(3) Uani d 1
S S41 0.76058(5) -0.02709(4) 0.65401(3) 0.03816(11) Uani d 1
N N42 0.59116(17) 0.11527(13) 0.72785(9) 0.0342(3) Uani d 1
H H41N 0.5124 0.1720 0.7285 0.051 Uiso d 1
H H42N 0.6389 0.0731 0.7799 0.051 Uiso d 1
O O51 0.1577(2) 0.59710(15) -0.13645(10) 0.0604(4) Uani d 1
H H51 0.1793 0.6081 -0.1886 0.091 Uiso calc 1
C C51 0.2618(3) 0.4961(2) -0.07977(18) 0.0658(7) Uani d 1
H H51A 0.3545 0.5159 -0.0713 0.099 Uiso calc 1
H H51B 0.2823 0.4334 -0.1057 0.099 Uiso calc 1
H H51C 0.2209 0.4686 -0.0229 0.099 Uiso calc 1

loop_
_atom_site_aniso_label
_atom_site_aniso_U_11
_atom_site_aniso_U_22
_atom_site_aniso_U_33
_atom_site_aniso_U_12
_atom_site_aniso_U_13
_atom_site_aniso_U_23
Co1 0.02305(11) 0.02408(11) 0.01983(11) -0.00347(8) -0.00100(7) -0.00676(8)
N1 0.0281(7) 0.0329(7) 0.0307(7) -0.0080(6) -0.0002(5) -0.0080(6)
C1 0.0281(8) 0.0293(8) 0.0294(8) -0.0015(6) 0.0040(6) -0.0109(6)
S1 0.0289(2) 0.0497(3) 0.0759(4) -0.0142(2) 0.0085(2) -0.0329(3)
N2 0.0279(7) 0.0324(7) 0.0271(7) -0.0077(6) 0.0011(5) -0.0073(5)
C2 0.0301(8) 0.0346(8) 0.0236(7) -0.0040(7) -0.0031(6) -0.0044(6)
S2 0.0428(3) 0.0648(3) 0.0469(3) -0.0303(3) -0.0122(2) 0.0069(2)
N11 0.0322(7) 0.0265(6) 0.0260(6) -0.0070(5) 0.0032(5) -0.0102(5)
C11 0.0453(10) 0.0263(8) 0.0259(8) -0.0083(7) 0.0061(7) -0.0067(6)
C12 0.0477(10) 0.0293(8) 0.0254(8) -0.0087(7) 0.0099(7) -0.0097(6)
C13 0.0341(8) 0.0284(8) 0.0257(7) -0.0074(6) 0.0022(6) -0.0100(6)
C14 0.0393(9) 0.0252(7) 0.0260(8) -0.0083(7) 0.0026(7) -0.0071(6)
C15 0.0354(8) 0.0291(8) 0.0248(7) -0.0108(6) 0.0058(6) -0.0100(6)
C16 0.0409(9) 0.0284(8) 0.0288(8) -0.0069(7) 0.0061(7) -0.0093(6)
S11 0.0599(3) 0.0417(3) 0.0312(2) 0.0116(2) -0.0026(2) -0.00872(19)
N12 0.0483(9) 0.0359(8) 0.0302(7) -0.0006(7) 0.0017(7) -0.0158(6)
N21 0.0254(6) 0.0280(6) 0.0242(6) -0.0041(5) 0.0003(5) -0.0103(5)
C21 0.0250(7) 0.0312(8) 0.0271(8) -0.0032(6) -0.0024(6) -0.0116(6)
C22 0.0257(7) 0.0297(8) 0.0281(8) -0.0022(6) 0.0002(6) -0.0099(6)
C23 0.0318(8) 0.0264(7) 0.0255(7) -0.0068(6) 0.0036(6) -0.0085(6)
C24 0.0308(8) 0.0432(9) 0.0378(9) -0.0120(7) 0.0035(7) -0.0226(8)
C25 0.0249(7) 0.0411(9) 0.0354(9) -0.0079(7) 0.0020(6) -0.0200(7)
C26 0.0341(8) 0.0313(8) 0.0321(8) -0.0071(7) 0.0046(7) -0.0136(7)
S21 0.0365(2) 0.0477(3) 0.0331(2) -0.00146(19) -0.00106(18) -0.02079(19)
N22 0.0574(10) 0.0387(8) 0.0337(8) 0.0081(7) -0.0027(7) -0.0175(7)
N31 0.0243(6) 0.0291(6) 0.0203(6) -0.0036(5) -0.0007(5) -0.0067(5)
C31 0.0235(7) 0.0419(9) 0.0239(8) -0.0050(7) 0.0009(6) -0.0081(7)
C32 0.0262(8) 0.0435(9) 0.0224(7) -0.0080(7) 0.0017(6) -0.0046(7)
C33 0.0285(7) 0.0288(7) 0.0223(7) -0.0065(6) -0.0020(6) -0.0063(6)
C34 0.0233(7) 0.0350(8) 0.0277(8) -0.0030(6) -0.0010(6) -0.0054(6)
C35 0.0251(7) 0.0357(8) 0.0242(8) -0.0065(6) 0.0018(6) -0.0042(6)
C36 0.0272(7) 0.0319(8) 0.0238(7) -0.0081(6) -0.0019(6) -0.0047(6)
S31 0.0474(3) 0.0316(2) 0.0262(2) 0.00146(18) -0.00544(18) -0.00684(16)
N32 0.0354(7) 0.0369(8) 0.0229(7) -0.0026(6) -0.0028(6) -0.0055(6)
N41 0.0302(7) 0.0261(6) 0.0225(6) -0.0041(5) -0.0043(5) -0.0067(5)
C41 0.0490(10) 0.0265(8) 0.0295(8) -0.0110(7) -0.0111(7) -0.0044(6)
C42 0.0491(10) 0.0305(8) 0.0287(8) -0.0116(7) -0.0134(7) -0.0066(7)
C43 0.0288(7) 0.0268(7) 0.0239(7) -0.0023(6) -0.0022(6) -0.0072(6)
C44 0.0400(9) 0.0251(8) 0.0316(8) -0.0085(7) -0.0052(7) -0.0067(6)
C45 0.0374(9) 0.0283(8) 0.0294(8) -0.0085(7) -0.0071(7) -0.0076(6)
C46 0.0312(8) 0.0272(7) 0.0245(7) -0.0063(6) -0.0026(6) -0.0065(6)
S41 0.0462(3) 0.0309(2) 0.0285(2) 0.00573(18) -0.00729(18) -0.01084(16)
N42 0.0372(8) 0.0336(7) 0.0243(7) 0.0010(6) -0.0035(6) -0.0081(6)
O51 0.0771(11) 0.0529(9) 0.0403(8) 0.0034(8) -0.0046(8) -0.0176(7)
C51 0.0840(18) 0.0442(12) 0.0592(15) -0.0041(12) -0.0121(13) -0.0144(11)

loop_
_atom_type_symbol
_atom_type_description
_atom_type_scat_dispersion_real
_atom_type_scat_dispersion_imag
_atom_type_scat_source
C C 0.0033 0.0016 'International Tables Vol C Tables 4.2.6.8 and 6.1.1.4'
H H 0.0000 0.0000 'International Tables Vol C Tables 4.2.6.8 and 6.1.1.4'
N N 0.0061 0.0033 'International Tables Vol C Tables 4.2.6.8 and 6.1.1.4'
O O 0.0106 0.0060 'International Tables Vol C Tables 4.2.6.8 and 6.1.1.4'
S S 0.1246 0.1234 'International Tables Vol C Tables 4.2.6.8 and 6.1.1.4'
Co Co 0.3494 0.9721 'International Tables Vol C Tables 4.2.6.8 and 6.1.1.4'

loop_
_geom_angle_atom_site_label_1
_geom_angle_atom_site_label_2
_geom_angle_atom_site_label_3
_geom_angle
N1 Co1 N2 176.11(6)
N1 Co1 N21 92.32(5)
N2 Co1 N21 91.06(5)
N1 Co1 N31 91.36(5)
N2 Co1 N31 90.73(5)
N21 Co1 N31 87.09(5)
N1 Co1 N41 89.20(5)
N2 Co1 N41 88.87(5)
N21 Co1 N41 90.24(5)
N31 Co1 N41 177.29(5)
N1 Co1 N11 87.53(6)
N2 Co1 N11 89.35(5)
N21 Co1 N11 172.94(5)
N31 Co1 N11 85.85(5)
N41 Co1 N11 96.82(5)
C1 N1 Co1 163.69(14)
N1 C1 S1 178.93(16)
C2 N2 Co1 171.72(14)
N2 C2 S2 178.71(16)
C11 N11 C15 116.99(14)
C11 N11 Co1 123.49(11)
C15 N11 Co1 118.44(11)
N11 C11 C12 123.40(15)
N11 C11 H11 118.3
C12 C11 H11 118.3
C11 C12 C13 119.03(16)
C11 C12 H12 120.5
C13 C12 H12 120.5
C14 C13 C12 117.78(15)
C14 C13 C16 121.00(15)
C12 C13 C16 121.22(15)
C15 C14 C13 119.26(15)
C15 C14 H14 120.4
C13 C14 H14 120.4
N11 C15 C14 123.42(16)
N11 C15 H15 118.3
C14 C15 H15 118.3
N12 C16 C13 115.95(15)
N12 C16 S11 123.07(14)
C13 C16 S11 120.95(13)
C16 N12 H11N 120.2
C16 N12 H12N 123.4
H11N N12 H12N 116.3
C21 N21 C25 117.15(14)
C21 N21 Co1 120.78(10)
C25 N21 Co1 121.75(11)
N21 C21 C22 123.32(14)
N21 C21 H21 118.3
C22 C21 H21 118.3
C21 C22 C23 119.39(15)
C21 C22 H22 120.3
C23 C22 H22 120.3
C24 C23 C22 117.47(15)
C24 C23 C26 120.86(15)
C22 C23 C26 121.61(15)
C25 C24 C23 119.77(15)
C25 C24 H24 120.1
C23 C24 H24 120.1
N21 C25 C24 122.88(15)
N21 C25 H25 118.6
C24 C25 H25 118.6
N22 C26 C23 115.73(15)
N22 C26 S21 124.05(14)
C23 C26 S21 120.11(12)
C26 N22 H21N 115.1
C26 N22 H22N 121.5
H21N N22 H22N 123.0
C31 N31 C35 117.36(13)
C31 N31 Co1 119.81(10)
C35 N31 Co1 122.41(11)
N31 C31 C32 123.04(15)
N31 C31 H31 118.5
C32 C31 H31 118.5
C31 C32 C33 119.40(16)
C31 C32 H32 120.3
C33 C32 H32 120.3
C32 C33 C34 118.04(14)
C32 C33 C36 120.67(15)
C34 C33 C36 121.28(14)
C35 C34 C33 118.87(15)
C35 C34 H34 120.6
C33 C34 H34 120.6
N31 C35 C34 123.21(15)
N31 C35 H35 118.4
C34 C35 H35 118.4
N32 C36 C33 114.27(15)
N32 C36 S31 124.92(12)
C33 C36 S31 120.80(12)
C36 N32 H31N 124.0
C36 N32 H32N 120.1
H31N N32 H32N 114.8
C45 N41 C41 117.06(14)
C45 N41 Co1 120.25(10)
C41 N41 Co1 122.68(11)
N41 C41 C42 123.16(16)
N41 C41 H41 118.4
C42 C41 H41 118.4
C43 C42 C41 119.50(15)
C43 C42 H42 120.2
C41 C42 H42 120.2
C42 C43 C44 117.72(14)
C42 C43 C46 120.89(14)
C44 C43 C46 121.37(14)
C45 C44 C43 119.03(15)
C45 C44 H44 120.5
C43 C44 H44 120.5
N41 C45 C44 123.49(15)
N41 C45 H45 118.3
C44 C45 H45 118.3
N42 C46 C43 116.01(14)
N42 C46 S41 124.26(12)
C43 C46 S41 119.69(12)
C46 N42 H41N 122.5
C46 N42 H42N 123.2
H41N N42 H42N 114.2
C51 O51 H51 109.5
O51 C51 H51A 109.5
O51 C51 H51B 109.5
H51A C51 H51B 109.5
O51 C51 H51C 109.5
H51A C51 H51C 109.5
H51B C51 H51C 109.5

loop_
_geom_bond_atom_site_label_1
_geom_bond_atom_site_label_2
_geom_bond_distance
Co1 N1 2.0847(14)
Co1 N2 2.0865(14)
Co1 N21 2.1608(13)
Co1 N31 2.1783(12)
Co1 N41 2.1792(13)
Co1 N11 2.1933(14)
N1 C1 1.164(2)
C1 S1 1.6300(18)
N2 C2 1.157(2)
C2 S2 1.6381(18)
N11 C11 1.336(2)
N11 C15 1.343(2)
C11 C12 1.384(2)
C11 H11 0.9500
C12 C13 1.391(2)
C12 H12 0.9500
C13 C14 1.386(2)
C13 C16 1.489(2)
C14 C15 1.377(2)
C14 H14 0.9500
C15 H15 0.9500
C16 N12 1.314(2)
C16 S11 1.6594(18)
N12 H11N 0.8799
N12 H12N 0.8800
N21 C21 1.338(2)
N21 C25 1.346(2)
C21 C22 1.383(2)
C21 H21 0.9500
C22 C23 1.388(2)
C22 H22 0.9500
C23 C24 1.386(2)
C23 C26 1.496(2)
C24 C25 1.380(2)
C24 H24 0.9500
C25 H25 0.9500
C26 N22 1.326(2)
C26 S21 1.6572(18)
N22 H21N 0.8800
N22 H22N 0.8800
N31 C31 1.335(2)
N31 C35 1.342(2)
C31 C32 1.382(2)
C31 H31 0.9500
C32 C33 1.384(2)
C32 H32 0.9500
C33 C34 1.386(2)
C33 C36 1.495(2)
C34 C35 1.384(2)
C34 H34 0.9500
C35 H35 0.9500
C36 N32 1.323(2)
C36 S31 1.6605(17)
N32 H31N 0.8800
N32 H32N 0.8799
N41 C45 1.336(2)
N41 C41 1.336(2)
C41 C42 1.381(2)
C41 H41 0.9500
C42 C43 1.379(2)
C42 H42 0.9500
C43 C44 1.389(2)
C43 C46 1.495(2)
C44 C45 1.380(2)
C44 H44 0.9500
C45 H45 0.9500
C46 N42 1.314(2)
C46 S41 1.6690(17)
N42 H41N 0.8800
N42 H42N 0.8800
O51 C51 1.408(3)
O51 H51 0.8400
C51 H51A 0.9800
C51 H51B 0.9800
C51 H51C 0.9800

loop_
_geom_hbond_atom_site_label_D
_geom_hbond_atom_site_label_H
_geom_hbond_atom_site_label_A
_geom_hbond_site_symmetry_A
_geom_hbond_distance_DH
_geom_hbond_distance_HA
_geom_hbond_distance_DA
_geom_hbond_angle_DHA
N12 H11N S2 2_566 0.88 2.45 3.3010(16) 162.5
N12 H12N S41 1_465 0.88 2.64 3.3589(16) 140.1
C21 H21 S2 1_655 0.95 2.89 3.7626(16) 152.8
N22 H21N S31 1_645 0.88 2.69 3.4969(17) 152.3
N22 H22N S11 1_645 0.88 2.71 3.5691(17) 166.2
C31 H31 N1 . 0.95 2.65 3.137(2) 112.2
C34 H34 S21 2_565 0.95 2.95 3.8809(17) 165.4
C35 H35 S1 1_455 0.95 2.85 3.6906(17) 148.4
C35 H35 N2 . 0.95 2.68 3.203(2) 115.1
N32 H31N O51 . 0.88 1.99 2.863(2) 172.6
N32 H32N S41 1_464 0.88 2.67 3.5176(14) 162.8
N42 H41N S1 2_666 0.88 2.49 3.3580(16) 171.1
N42 H42N S31 1_646 0.88 2.64 3.4935(14) 164.8
O51 H51 S2 2_565 0.84 2.43 3.1994(17) 153.0
